data_9016686
loop_
_publ_author_name
'Bindi, L.'
'Spry, P. G.'
'Bonazzi, P.'
'Makovicky, E.'
'Balic-Zunic T'

_publ_section_title
;
 Quadratite, AgCdAsS3:Chemical composition, crystal structure and OD character
;
_journal_name_full 'American Mineralogist'
_journal_page_first 242
_journal_page_last 247
_journal_paper_doi 10.2138/am.2013.4254
_journal_volume 98
_journal_year 2013
_chemical_compound_source 'Lengenbach, Binntal, Switzerland'
_chemical_formula_sum 'Ag1.994 As2 Cd1.58 Pb0.426 S6'
_chemical_name_mineral Quadratite
_space_group_IT_number 95
_symmetry_space_group_name_Hall 'P 4cw 2c'
_symmetry_space_group_name_H-M 'P 43 2 2'
_cell_angle_alpha 90
_cell_angle_beta 90
_cell_angle_gamma 90
_cell_formula_units_Z 4
_cell_length_a 5.5229
_cell_length_b 5.5229
_cell_length_c 33.399
_cell_volume 1018.750
_database_code_amcsd 0019742
_exptl_crystal_density_diffrn 5.367
_cod_original_formula_sum 'Cd1.58 Ag1.994 Pb.426 As2 S6'
_cod_database_code 9016686

loop_
_space_group_symop_operation_xyz
x,y,z
y,x,1/4-z
-y,x,3/4+z
-x,y,-z
-x,-y,1/2+z
-y,-x,3/4-z
y,-x,1/4+z
x,-y,1/2-z

loop_
_atom_site_aniso_label
_atom_site_aniso_U_11
_atom_site_aniso_U_22
_atom_site_aniso_U_33
_atom_site_aniso_U_12
_atom_site_aniso_U_13
_atom_site_aniso_U_23
CdM1 0.02460 0.02460 0.02200 0.00100 -0.00010 0.00010
AgM1 0.02460 0.02460 0.02200 0.00100 -0.00010 0.00010
CdM2 0.02270 0.02270 0.02490 -0.00100 -0.00030 0.00030
AgM3 0.02470 0.02860 0.01900 -0.00120 -0.00100 0.00300
PbM3* 0.02470 0.02860 0.01900 -0.00120 -0.00100 0.00300
As 0.02060 0.02120 0.02050 -0.00100 -0.00070 0.00010
S1 0.02400 0.01800 0.01900 0.00200 0.00300 0.00200
S2 0.02800 0.02200 0.02600 0.00200 0.00400 -0.00100
S3 0.01600 0.03300 0.01400 0.00200 0.00300 0.00100

loop_
_atom_site_label
_atom_site_fract_x
_atom_site_fract_y
_atom_site_fract_z
_atom_site_occupancy
_atom_site_U_iso_or_equiv
CdM1 0.24290 0.24290 0.12500 0.58000 0.02370
AgM1 0.24290 0.24290 0.12500 0.42000 0.02370
CdM2 0.73820 0.73820 0.12500 1.00000 0.02350
AgM3 0.74800 0.23600 0.03370 0.78700 0.02400
PbM3* 0.74000 0.24200 0.04170 0.21300 0.02400
As 0.25590 0.74430 0.04947 1.00000 0.02080
S1 0.22200 0.73640 0.11861 1.00000 0.02010
S2 0.66460 0.72490 0.04740 1.00000 0.02540
S3 0.23340 0.16200 0.04691 1.00000 0.02080

loop_
_cod_changelog_entry_id
_cod_changelog_entry_author
_cod_changelog_entry_date
_cod_changelog_entry_text
1
;cod-tools version 3.10.1
Id: cif_fix_AMCSD_aniso_labels 10200 2024-08-01 14:09:44Z saulius
;
2024-08-02T12:21:55+03:00
;Changed the following '_atom_site_aniso_label' values:
'PbM3'' -> 'PbM3*'
;

loop_
_cod_related_entry_id
_cod_related_entry_database
_cod_related_entry_code
1 AMCSD 0019742
